data_2216806
loop_
_publ_author_name
'Soleimannejad, Janet'
'Aghabozorg, Hossein'
'Shabnam Hooshman'
'Adams, Harry'

_publ_section_title
;
 4,4'-Bipyridinediium
 triaquabis(pyridine-2,6-dicarboxylato)strontium(II) trihydrate
;
_journal_coeditor_code SU2021
_journal_issue 12
_journal_name_full 'Acta Crystallographica Section E'
_journal_page_first m3089
_journal_page_last m3090
_journal_paper_doi 10.1107/S1600536807058722
_journal_volume 63
_journal_year 2007
_chemical_formula_iupac '(C10 H10 N2) [Sr (C7 H3 N O4)2 (H2 O)3], 3H2 O'
_chemical_formula_sum 'C24 H28 N4 O14 Sr'
_chemical_formula_weight 684.12
_chemical_name_systematic
;
4,4'-Bipyridindiium triaquabis(pyridine-2,6-dicarboxylato)strontium(II)
trihydrate
;
_space_group_IT_number 2
_symmetry_cell_setting triclinic
_symmetry_space_group_name_Hall '-P 1'
_symmetry_space_group_name_H-M 'P -1'
_atom_sites_solution_hydrogens geom
_atom_sites_solution_primary direct
_atom_sites_solution_secondary difmap
_audit_creation_method SHELXL-97
_cell_angle_alpha 104.1200(10)
_cell_angle_beta 100.9750(10)
_cell_angle_gamma 95.9010(10)
_cell_formula_units_Z 2
_cell_length_a 6.99940(10)
_cell_length_b 11.6876(2)
_cell_length_c 17.9748(3)
_cell_measurement_reflns_used 19317
_cell_measurement_temperature 296(2)
_cell_measurement_theta_max 30.60
_cell_measurement_theta_min 2.39
_cell_volume 1382.63(4)
_computing_cell_refinement SMART
_computing_data_collection 'SMART (Bruker, 1998)'
_computing_data_reduction 'SAINT (Bruker, 1998)'
_computing_molecular_graphics 'SHELXTL (Bruker, 2005)'
_computing_publication_material SHELXTL
_computing_structure_refinement 'SHELXL97 (Sheldrick, 1997)'
_computing_structure_solution 'SHELXS97 (Sheldrick, 1997)'
_diffrn_ambient_temperature 296(2)
_diffrn_detector_area_resol_mean 100
_diffrn_measured_fraction_theta_full 0.999
_diffrn_measured_fraction_theta_max 0.857
_diffrn_measurement_device_type 'Bruker SMART 1000'
_diffrn_measurement_method '\w scans'
_diffrn_radiation_monochromator graphite
_diffrn_radiation_source 'fine-focus sealed tube'
_diffrn_radiation_type MoK\a
_diffrn_radiation_wavelength 0.71073
_diffrn_reflns_av_R_equivalents 0.0177
_diffrn_reflns_av_sigmaI/netI 0.0225
_diffrn_reflns_limit_h_max 11
_diffrn_reflns_limit_h_min -10
_diffrn_reflns_limit_k_max 16
_diffrn_reflns_limit_k_min -19
_diffrn_reflns_limit_l_max 27
_diffrn_reflns_limit_l_min -27
_diffrn_reflns_number 32412
_diffrn_reflns_theta_full 25.00
_diffrn_reflns_theta_max 36.03
_diffrn_reflns_theta_min 1.20
_diffrn_standards_decay_% 0
_diffrn_standards_number 0
_exptl_absorpt_coefficient_mu 2.029
_exptl_absorpt_correction_T_max 0.7372
_exptl_absorpt_correction_T_min 0.4363
_exptl_absorpt_correction_type multi-scan
_exptl_absorpt_process_details '(SADABS; Bruker, 1998)'
_exptl_crystal_colour colourless
_exptl_crystal_density_diffrn 1.643
_exptl_crystal_density_method 'not measured'
_exptl_crystal_description block
_exptl_crystal_F_000 700
_exptl_crystal_size_max 0.49
_exptl_crystal_size_mid 0.26
_exptl_crystal_size_min 0.16
_refine_diff_density_max 0.547
_refine_diff_density_min -0.455
_refine_ls_extinction_method none
_refine_ls_goodness_of_fit_ref 1.065
_refine_ls_hydrogen_treatment constr
_refine_ls_matrix_type full
_refine_ls_number_parameters 388
_refine_ls_number_reflns 11270
_refine_ls_number_restraints 0
_refine_ls_restrained_S_all 1.065
_refine_ls_R_factor_all 0.0329
_refine_ls_R_factor_gt 0.0267
_refine_ls_shift/su_max 0.001
_refine_ls_shift/su_mean <0.001
_refine_ls_structure_factor_coef Fsqd
_refine_ls_weighting_details 'calc w=1/[\s^2^(Fo^2^)+(0.0371P)^2^+0.5264P] where P=(Fo^2^+2Fc^2^)/3'
_refine_ls_weighting_scheme calc
_refine_ls_wR_factor_gt 0.0674
_refine_ls_wR_factor_ref 0.0739
_reflns_number_gt 10117
_reflns_number_total 11270
_reflns_threshold_expression I>2\s(I)
_cod_data_source_file su2021.cif
_cod_data_source_block I
_cod_database_code 2216806
_cod_database_fobs_code 2216806

loop_
_symmetry_equiv_pos_as_xyz
'x, y, z'
'-x, -y, -z'

loop_
_atom_site_type_symbol
_atom_site_label
_atom_site_fract_x
_atom_site_fract_y
_atom_site_fract_z
_atom_site_U_iso_or_equiv
_atom_site_adp_type
_atom_site_calc_flag
_atom_site_refinement_flags
_atom_site_occupancy
Sr Sr1 0.307652(15) 0.128882(9) 0.237424(6) 0.01445(3) Uani d . 1
O O1 0.60785(14) 0.00307(8) 0.24267(5) 0.02076(16) Uani d . 1
O O1S 0.32246(19) 0.72765(10) 0.27767(8) 0.0391(3) Uani d . 1
H H1A 0.4569 0.7223 0.2961 0.047 Uiso d R 1
H H1B 0.2497 0.6507 0.2622 0.047 Uiso d R 1
O O2 0.82991(15) -0.08672(9) 0.30428(6) 0.02578(19) Uani d . 1
O O2S -0.26586(17) 0.49429(9) 0.23393(7) 0.0313(2) Uani d . 1
H H2B -0.1292 0.5007 0.2344 0.038 Uiso d R 1
H H2A -0.2676 0.5677 0.2707 0.038 Uiso d R 1
O O3 0.22149(14) 0.25616(9) 0.50121(5) 0.02306(18) Uani d . 1
O O3S 0.71963(18) -0.29136(9) 0.34024(6) 0.0293(2) Uani d . 1
H H3A 0.7463 -0.2663 0.3961 0.035 Uiso d R 1
H H3B 0.7656 -0.2212 0.3270 0.035 Uiso d R 1
O O4 0.18013(14) 0.20685(10) 0.37060(5) 0.02483(19) Uani d . 1
O O5 0.26973(16) 0.35859(9) 0.26076(6) 0.0273(2) Uani d . 1
O O6 0.11805(17) 0.50023(9) 0.22108(8) 0.0351(3) Uani d . 1
O O7 0.24198(16) -0.03028(9) -0.03564(5) 0.02638(19) Uani d . 1
O O8 0.31399(14) 0.00750(8) 0.09486(5) 0.01968(16) Uani d . 1
O O9 0.63918(15) 0.25817(9) 0.23992(7) 0.0274(2) Uani d . 1
H H9A 0.7511 0.2240 0.2284 0.033 Uiso d R 1
H H9B 0.6671 0.3385 0.2378 0.033 Uiso d R 1
O O10 0.14922(15) -0.08710(9) 0.23239(7) 0.0273(2) Uani d . 1
H H10B 0.2128 -0.1501 0.2450 0.033 Uiso d R 1
H H10A 0.0341 -0.0885 0.2531 0.033 Uiso d R 1
O O11 -0.08144(13) 0.10537(9) 0.19017(5) 0.02129(17) Uani d . 1
H H11B -0.1249 0.0785 0.1345 0.026 Uiso d R 1
H H11A -0.1589 0.0581 0.2131 0.026 Uiso d R 1
N N1 0.50015(14) 0.09789(9) 0.37780(6) 0.01496(16) Uani d . 1
N N2 0.20743(15) 0.22243(8) 0.11289(6) 0.01635(17) Uani d . 1
N N3 0.91685(15) 0.35890(9) 0.49464(6) 0.01948(18) Uani d . 1
H H3C 1.0254 0.3163 0.4964 0.023 Uiso d R 1
N N4 0.41975(17) 0.79713(9) 0.05747(7) 0.0220(2) Uani d . 1
H H4C 0.3948 0.8769 0.0730 0.026 Uiso d R 1
C C1 0.70090(17) -0.01926(10) 0.30273(7) 0.01692(19) Uani d . 1
C C2 0.65680(16) 0.04143(10) 0.38089(7) 0.01547(18) Uani d . 1
C C3 0.77792(18) 0.03998(12) 0.45150(7) 0.0205(2) Uani d . 1
H H3 0.8856 -0.0005 0.4516 0.025 Uiso calc R 1
C C4 0.73572(18) 0.09976(12) 0.52175(7) 0.0212(2) Uani d . 1
H H4 0.8165 0.1020 0.5698 0.025 Uiso calc R 1
C C5 0.57031(18) 0.15618(11) 0.51890(7) 0.0178(2) Uani d . 1
H H5 0.5369 0.1960 0.5650 0.021 Uiso calc R 1
C C6 0.45556(16) 0.15184(10) 0.44566(7) 0.01495(18) Uani d . 1
C C7 0.27066(17) 0.20877(10) 0.43679(7) 0.01640(19) Uani d . 1
C C8 0.18459(19) 0.40237(11) 0.20962(8) 0.0221(2) Uani d . 1
C C9 0.15631(17) 0.33162(10) 0.12402(8) 0.0192(2) Uani d . 1
C C10 0.0827(2) 0.37711(12) 0.06158(9) 0.0253(2) Uani d . 1
H H10 0.0496 0.4536 0.0709 0.030 Uiso calc R 1
C C11 0.0593(2) 0.30680(13) -0.01467(9) 0.0258(3) Uani d . 1
H H11 0.0097 0.3354 -0.0572 0.031 Uiso calc R 1
C C12 0.11055(19) 0.19322(12) -0.02696(8) 0.0215(2) Uani d . 1
H H12 0.0952 0.1439 -0.0775 0.026 Uiso calc R 1
C C13 0.18595(17) 0.15537(10) 0.03903(7) 0.01627(19) Uani d . 1
C C14 0.25074(17) 0.03444(10) 0.03112(7) 0.01667(19) Uani d . 1
C C15 0.58895(16) 0.47071(10) 0.49884(7) 0.01624(19) Uani d . 1
C C16 0.71839(18) 0.47043(11) 0.56843(7) 0.0204(2) Uani d . 1
H H16 0.6959 0.5088 0.6170 0.024 Uiso calc R 1
C C17 0.87996(18) 0.41260(12) 0.56417(8) 0.0211(2) Uani d . 1
H H17 0.9647 0.4109 0.6104 0.025 Uiso calc R 1
C C19 0.79738(18) 0.35895(11) 0.42720(7) 0.0195(2) Uani d . 1
H H19 0.8260 0.3213 0.3796 0.023 Uiso calc R 1
C C20 0.63196(17) 0.41406(11) 0.42711(7) 0.0186(2) Uani d . 1
H H20 0.5498 0.4136 0.3798 0.022 Uiso calc R 1
C C21 0.4775(3) 0.74127(12) 0.11225(9) 0.0314(3) Uani d . 1
H H21 0.4966 0.7818 0.1651 0.038 Uiso calc R 1
C C22 0.5096(3) 0.62398(12) 0.09167(8) 0.0312(3) Uani d . 1
H H22 0.5489 0.5858 0.1305 0.037 Uiso calc R 1
C C23 0.48263(19) 0.56312(10) 0.01228(8) 0.0202(2) Uani d . 1
C C24 0.42385(19) 0.62453(11) -0.04326(8) 0.0210(2) Uani d . 1
H H24 0.4050 0.5869 -0.0966 0.025 Uiso calc R 1
C C25 0.39352(19) 0.74164(11) -0.01906(8) 0.0219(2) Uani d . 1
H H25 0.3544 0.7823 -0.0564 0.026 Uiso calc R 1

loop_
_atom_site_aniso_label
_atom_site_aniso_U_11
_atom_site_aniso_U_22
_atom_site_aniso_U_33
_atom_site_aniso_U_12
_atom_site_aniso_U_13
_atom_site_aniso_U_23
Sr1 0.01633(5) 0.01467(5) 0.01249(5) 0.00548(3) 0.00343(3) 0.00248(3)
O1 0.0245(4) 0.0243(4) 0.0169(4) 0.0106(3) 0.0082(3) 0.0063(3)
O1S 0.0376(6) 0.0235(5) 0.0527(7) 0.0066(4) -0.0001(5) 0.0107(5)
O2 0.0284(5) 0.0283(5) 0.0301(5) 0.0189(4) 0.0160(4) 0.0121(4)
O2S 0.0322(5) 0.0231(4) 0.0361(6) 0.0056(4) 0.0094(4) 0.0017(4)
O3 0.0228(4) 0.0325(5) 0.0173(4) 0.0163(4) 0.0084(3) 0.0051(3)
O3S 0.0422(6) 0.0250(4) 0.0216(4) 0.0089(4) 0.0092(4) 0.0047(4)
O4 0.0241(4) 0.0359(5) 0.0166(4) 0.0170(4) 0.0044(3) 0.0064(4)
O5 0.0348(5) 0.0209(4) 0.0234(4) 0.0091(4) 0.0067(4) -0.0013(3)
O6 0.0335(5) 0.0170(4) 0.0525(7) 0.0115(4) 0.0117(5) 0.0005(4)
O7 0.0374(5) 0.0247(4) 0.0145(4) 0.0094(4) 0.0032(4) 0.0007(3)
O8 0.0299(4) 0.0158(3) 0.0140(4) 0.0086(3) 0.0045(3) 0.0034(3)
O9 0.0231(4) 0.0208(4) 0.0391(6) 0.0056(3) 0.0104(4) 0.0061(4)
O10 0.0259(5) 0.0239(4) 0.0394(6) 0.0081(4) 0.0151(4) 0.0142(4)
O11 0.0192(4) 0.0287(4) 0.0166(4) 0.0045(3) 0.0044(3) 0.0068(3)
N1 0.0154(4) 0.0165(4) 0.0146(4) 0.0063(3) 0.0052(3) 0.0041(3)
N2 0.0165(4) 0.0139(4) 0.0190(4) 0.0037(3) 0.0046(3) 0.0042(3)
N3 0.0164(4) 0.0190(4) 0.0237(5) 0.0078(3) 0.0060(4) 0.0037(4)
N4 0.0271(5) 0.0142(4) 0.0248(5) 0.0060(4) 0.0094(4) 0.0015(4)
C1 0.0178(5) 0.0163(4) 0.0199(5) 0.0060(4) 0.0092(4) 0.0057(4)
C2 0.0150(4) 0.0165(4) 0.0169(5) 0.0057(4) 0.0056(4) 0.0052(4)
C3 0.0174(5) 0.0254(5) 0.0199(5) 0.0109(4) 0.0033(4) 0.0060(4)
C4 0.0193(5) 0.0277(6) 0.0164(5) 0.0087(4) 0.0015(4) 0.0054(4)
C5 0.0200(5) 0.0211(5) 0.0132(4) 0.0068(4) 0.0047(4) 0.0039(4)
C6 0.0150(4) 0.0157(4) 0.0153(4) 0.0057(3) 0.0049(4) 0.0036(3)
C7 0.0166(4) 0.0180(4) 0.0164(5) 0.0076(4) 0.0063(4) 0.0041(4)
C8 0.0211(5) 0.0146(5) 0.0298(6) 0.0039(4) 0.0087(5) 0.0014(4)
C9 0.0168(5) 0.0152(4) 0.0268(6) 0.0042(4) 0.0058(4) 0.0065(4)
C10 0.0225(6) 0.0202(5) 0.0371(7) 0.0072(4) 0.0058(5) 0.0139(5)
C11 0.0229(6) 0.0283(6) 0.0305(6) 0.0059(5) 0.0023(5) 0.0181(5)
C12 0.0200(5) 0.0251(5) 0.0199(5) 0.0026(4) 0.0012(4) 0.0101(4)
C13 0.0156(4) 0.0164(4) 0.0171(5) 0.0023(4) 0.0030(4) 0.0059(4)
C14 0.0185(5) 0.0159(4) 0.0155(5) 0.0025(4) 0.0042(4) 0.0039(4)
C15 0.0148(4) 0.0139(4) 0.0187(5) 0.0046(3) 0.0039(4) 0.0009(4)
C16 0.0189(5) 0.0228(5) 0.0186(5) 0.0092(4) 0.0040(4) 0.0015(4)
C17 0.0190(5) 0.0244(5) 0.0197(5) 0.0093(4) 0.0033(4) 0.0036(4)
C19 0.0182(5) 0.0196(5) 0.0208(5) 0.0069(4) 0.0072(4) 0.0018(4)
C20 0.0163(5) 0.0194(5) 0.0181(5) 0.0061(4) 0.0035(4) 0.0003(4)
C21 0.0548(9) 0.0175(5) 0.0239(6) 0.0117(6) 0.0153(6) 0.0021(5)
C22 0.0587(10) 0.0180(5) 0.0205(6) 0.0130(6) 0.0145(6) 0.0045(4)
C23 0.0253(5) 0.0131(4) 0.0227(5) 0.0045(4) 0.0098(4) 0.0018(4)
C24 0.0220(5) 0.0163(5) 0.0227(5) 0.0053(4) 0.0048(4) 0.0008(4)
C25 0.0228(5) 0.0166(5) 0.0256(6) 0.0064(4) 0.0055(4) 0.0030(4)

loop_
_atom_type_symbol
_atom_type_description
_atom_type_scat_dispersion_real
_atom_type_scat_dispersion_imag
_atom_type_scat_source
C C 0.0033 0.0016 'International Tables Vol C Tables 4.2.6.8 and 6.1.1.4'
H H 0.0000 0.0000 'International Tables Vol C Tables 4.2.6.8 and 6.1.1.4'
N N 0.0061 0.0033 'International Tables Vol C Tables 4.2.6.8 and 6.1.1.4'
O O 0.0106 0.0060 'International Tables Vol C Tables 4.2.6.8 and 6.1.1.4'
Sr Sr -1.5307 3.2498 'International Tables Vol C Tables 4.2.6.8 and 6.1.1.4'

loop_
_geom_angle_atom_site_label_1
_geom_angle_atom_site_label_2
_geom_angle_atom_site_label_3
_geom_angle_site_symmetry_3
_geom_angle
_geom_angle_publ_flag
O8 Sr1 O9 . 87.77(3) ?
O8 Sr1 O10 . 77.70(3) y
O9 Sr1 O10 . 143.16(3) ?
O8 Sr1 O11 . 87.84(3) y
O9 Sr1 O11 . 143.04(3) ?
O10 Sr1 O11 . 70.77(3) y
O8 Sr1 O5 . 117.81(3) ?
O9 Sr1 O5 . 69.08(3) y
O10 Sr1 O5 . 147.32(3) ?
O11 Sr1 O5 . 80.80(3) ?
O8 Sr1 O1 . 70.16(3) ?
O9 Sr1 O1 . 68.30(3) ?
O10 Sr1 O1 . 74.93(3) ?
O11 Sr1 O1 . 142.46(3) ?
O5 Sr1 O1 . 136.17(3) ?
O8 Sr1 O4 . 160.45(3) ?
O9 Sr1 O4 . 111.64(3) ?
O10 Sr1 O4 . 87.33(3) ?
O11 Sr1 O4 . 75.27(3) ?
O5 Sr1 O4 . 69.72(3) ?
O1 Sr1 O4 . 118.22(3) y
O8 Sr1 N2 . 59.48(3) ?
O9 Sr1 N2 . 77.25(3) ?
O10 Sr1 N2 . 120.88(3) ?
O11 Sr1 N2 . 69.00(3) ?
O5 Sr1 N2 . 59.38(3) ?
O1 Sr1 N2 . 119.01(3) y
O4 Sr1 N2 . 120.81(3) y
O8 Sr1 N1 . 127.75(3) ?
O9 Sr1 N1 . 85.89(3) y
O10 Sr1 N1 . 77.18(3) ?
O11 Sr1 N1 . 124.65(3) ?
O5 Sr1 N1 . 107.88(3) y
O1 Sr1 N1 . 59.37(3) ?
O4 Sr1 N1 . 59.06(3) ?
N2 Sr1 N1 . 161.65(3) ?
C1 O1 Sr1 . 125.70(7) ?
H1A O1S H1B . 108.4 ?
H2B O2S H2A . 100.3 ?
H3A O3S H3B . 102.8 ?
C7 O4 Sr1 . 124.53(8) ?
C8 O5 Sr1 . 124.51(8) ?
C14 O8 Sr1 . 126.81(7) ?
Sr1 O9 H9A . 122.7 ?
Sr1 O9 H9B . 131.0 ?
H9A O9 H9B . 104.4 ?
Sr1 O10 H10B . 128.6 ?
Sr1 O10 H10A . 113.2 ?
H10B O10 H10A . 106.2 ?
Sr1 O11 H11B . 112.5 ?
Sr1 O11 H11A . 117.0 ?
H11B O11 H11A . 108.8 ?
C2 N1 C6 . 118.24(10) ?
C2 N1 Sr1 . 120.39(7) ?
C6 N1 Sr1 . 120.81(7) ?
C13 N2 C9 . 118.47(10) ?
C13 N2 Sr1 . 120.70(7) ?
C9 N2 Sr1 . 120.37(8) ?
C19 N3 C17 . 120.93(10) ?
C19 N3 H3C . 122.7 ?
C17 N3 H3C . 116.2 ?
C21 N4 C25 . 120.82(11) ?
C21 N4 H4C . 119.5 ?
C25 N4 H4C . 119.6 ?
O1 C1 O2 . 125.84(11) ?
O1 C1 C2 . 117.22(10) ?
O2 C1 C2 . 116.93(11) ?
N1 C2 C3 . 122.62(10) ?
N1 C2 C1 . 116.49(10) ?
C3 C2 C1 . 120.87(10) ?
C4 C3 C2 . 119.01(10) ?
C4 C3 H3 . 120.5 ?
C2 C3 H3 . 120.5 ?
C3 C4 C5 . 118.61(11) ?
C3 C4 H4 . 120.7 ?
C5 C4 H4 . 120.7 ?
C4 C5 C6 . 118.60(10) ?
C4 C5 H5 . 120.7 ?
C6 C5 H5 . 120.7 ?
N1 C6 C5 . 122.84(10) ?
N1 C6 C7 . 114.85(10) ?
C5 C6 C7 . 122.31(10) ?
O4 C7 O3 . 125.13(11) ?
O4 C7 C6 . 119.40(10) ?
O3 C7 C6 . 115.48(10) ?
O5 C8 O6 . 126.75(13) ?
O5 C8 C9 . 117.22(10) ?
O6 C8 C9 . 116.02(12) ?
N2 C9 C10 . 122.18(12) ?
N2 C9 C8 . 115.40(11) ?
C10 C9 C8 . 122.43(11) ?
C11 C10 C9 . 119.02(12) ?
C11 C10 H10 . 120.5 ?
C9 C10 H10 . 120.5 ?
C10 C11 C12 . 119.34(12) ?
C10 C11 H11 . 120.3 ?
C12 C11 H11 . 120.3 ?
C11 C12 C13 . 117.86(12) ?
C11 C12 H12 . 121.1 ?
C13 C12 H12 . 121.1 ?
N2 C13 C12 . 123.13(11) ?
N2 C13 C14 . 115.44(10) ?
C12 C13 C14 . 121.43(11) ?
O7 C14 O8 . 124.69(11) ?
O7 C14 C13 . 118.75(10) ?
O8 C14 C13 . 116.55(10) ?
C16 C15 C20 . 118.14(10) ?
C16 C15 C15 2_666 120.77(13) ?
C20 C15 C15 2_666 121.09(13) ?
C17 C16 C15 . 119.27(11) ?
C17 C16 H16 . 120.4 ?
C15 C16 H16 . 120.4 ?
N3 C17 C16 . 121.18(11) ?
N3 C17 H17 . 119.4 ?
C16 C17 H17 . 119.4 ?
N3 C19 C20 . 120.96(11) ?
N3 C19 H19 . 119.5 ?
C20 C19 H19 . 119.5 ?
C19 C20 C15 . 119.50(11) ?
C19 C20 H20 . 120.2 ?
C15 C20 H20 . 120.2 ?
N4 C21 C22 . 121.02(13) ?
N4 C21 H21 . 119.5 ?
C22 C21 H21 . 119.5 ?
C21 C22 C23 . 119.67(13) ?
C21 C22 H22 . 120.2 ?
C23 C22 H22 . 120.2 ?
C24 C23 C22 . 117.74(11) ?
C24 C23 C23 2_665 121.00(14) ?
C22 C23 C23 2_665 121.26(15) ?
C25 C24 C23 . 119.94(12) ?
C25 C24 H24 . 120.0 ?
C23 C24 H24 . 120.0 ?
N4 C25 C24 . 120.81(12) ?
N4 C25 H25 . 119.6 ?
C24 C25 H25 . 119.6 ?

loop_
_geom_bond_atom_site_label_1
_geom_bond_atom_site_label_2
_geom_bond_site_symmetry_2
_geom_bond_distance
_geom_bond_publ_flag
Sr1 O8 . 2.6199(9) y
Sr1 O9 . 2.6223(10) y
Sr1 O10 . 2.6239(10) y
Sr1 O11 . 2.6580(9) y
Sr1 O5 . 2.6633(10) y
Sr1 O1 . 2.6858(9) y
Sr1 O4 . 2.6970(9) y
Sr1 N2 . 2.7299(10) y
Sr1 N1 . 2.7504(10) y
O1 C1 . 1.2499(15) ?
O1S H1A . 0.9500 ?
O1S H1B . 0.9352 ?
O2 C1 . 1.2591(14) ?
O2S H2B . 0.9500 ?
O2S H2A . 0.9499 ?
O3 C7 . 1.2821(14) ?
O3S H3A . 0.9501 ?
O3S H3B . 0.9500 ?
O4 C7 . 1.2307(15) ?
O5 C8 . 1.2433(17) ?
O6 C8 . 1.2643(15) ?
O7 C14 . 1.2391(14) ?
O8 C14 . 1.2725(14) ?
O9 H9A . 0.9500 ?
O9 H9B . 0.9501 ?
O10 H10B . 0.9500 ?
O10 H10A . 0.9501 ?
O11 H11B . 0.9501 ?
O11 H11A . 0.9500 ?
N1 C2 . 1.3358(14) ?
N1 C6 . 1.3390(14) ?
N2 C13 . 1.3386(15) ?
N2 C9 . 1.3391(15) ?
N3 C19 . 1.3353(16) ?
N3 C17 . 1.3401(16) ?
N3 H3C . 0.9500 ?
N4 C21 . 1.3327(19) ?
N4 C25 . 1.3382(17) ?
N4 H4C . 0.9500 ?
C1 C2 . 1.5153(16) ?
C2 C3 . 1.3907(16) ?
C3 C4 . 1.3870(17) ?
C3 H3 . 0.9300 ?
C4 C5 . 1.3888(17) ?
C4 H4 . 0.9300 ?
C5 C6 . 1.3920(16) ?
C5 H5 . 0.9300 ?
C6 C7 . 1.5143(15) ?
C8 C9 . 1.5230(18) ?
C9 C10 . 1.3911(18) ?
C10 C11 . 1.385(2) ?
C10 H10 . 0.9300 ?
C11 C12 . 1.3874(19) ?
C11 H11 . 0.9300 ?
C12 C13 . 1.3952(16) ?
C12 H12 . 0.9300 ?
C13 C14 . 1.5105(16) ?
C15 C16 . 1.3988(17) ?
C15 C20 . 1.4012(16) ?
C15 C15 2_666 1.484(2) ?
C16 C17 . 1.3807(16) ?
C16 H16 . 0.9300 ?
C17 H17 . 0.9300 ?
C19 C20 . 1.3816(16) ?
C19 H19 . 0.9300 ?
C20 H20 . 0.9300 ?
C21 C22 . 1.3835(19) ?
C21 H21 . 0.9300 ?
C22 C23 . 1.3973(18) ?
C22 H22 . 0.9300 ?
C23 C24 . 1.3910(18) ?
C23 C23 2_665 1.493(2) ?
C24 C25 . 1.3827(17) ?
C24 H24 . 0.9300 ?
C25 H25 . 0.9300 ?

loop_
_geom_hbond_atom_site_label_D
_geom_hbond_atom_site_label_H
_geom_hbond_atom_site_label_A
_geom_hbond_site_symmetry_A
_geom_hbond_distance_DH
_geom_hbond_distance_HA
_geom_hbond_distance_DA
_geom_hbond_angle_DHA
O1S H1A O3S 1_565 0.95 1.90 2.8462(17) 175.3
O1S H1B O6 . 0.94 1.81 2.7370(16) 173.0
O2S H2B O6 . 0.95 1.79 2.7358(16) 171.9
O2S H2A O3S 1_465 0.95 1.83 2.7800(15) 178.0
O3S H3A O3 2_656 0.95 1.79 2.7216(14) 166.3
O3S H3B O2 . 0.95 1.75 2.7016(15) 174.6
O9 H9B O2S 1_655 0.95 1.85 2.8043(15) 177.2
O10 H10B O1S 1_545 0.95 1.85 2.8008(15) 174.2
O10 H10A O2 1_455 0.95 1.84 2.7864(14) 173.5
O11 H11B O7 2 0.95 1.74 2.6773(13) 170.8
O11 H11A O1 1_455 0.95 1.91 2.8013(13) 155.5
O11 H11A O2 1_455 0.95 2.63 3.4752(14) 147.9
N3 H3C O3 1_655 0.95 1.60 2.5500(13) 174.6
N4 H4C O8 1_565 0.95 1.67 2.6081(13) 171.0
N4 H4C O7 1_565 0.95 2.57 3.1285(15) 117.8
C16 H16 O5 2_666 0.93 2.31 3.2097(16) 162
C19 H19 O9 1_555 0.93 2.49 3.2130(17) 135
C20 H20 O5 1_555 0.93 2.51 3.4087(16) 162
C21 H21 O1 1_565 0.93 2.58 3.2867(18) 133
C22 H22 O2S 1_655 0.93 2.57 3.4867(19) 167
C24 H24 O2S 2_565 0.93 2.39 3.2888(18) 164
C25 H25 O7 1_565 0.93 2.37 3.0280(17) 127

loop_
_geom_torsion_atom_site_label_1
_geom_torsion_atom_site_label_2
_geom_torsion_atom_site_label_3
_geom_torsion_atom_site_label_4
_geom_torsion_site_symmetry_1
_geom_torsion_site_symmetry_4
_geom_torsion
O8 Sr1 O1 C1 . . -163.64(10)
O9 Sr1 O1 C1 . . 100.68(10)
O10 Sr1 O1 C1 . . -81.53(10)
O11 Sr1 O1 C1 . . -106.00(10)
O5 Sr1 O1 C1 . . 86.46(10)
O4 Sr1 O1 C1 . . -3.02(11)
N2 Sr1 O1 C1 . . 161.19(9)
N1 Sr1 O1 C1 . . 2.29(9)
O8 Sr1 O4 C7 . . 125.26(11)
O9 Sr1 O4 C7 . . -62.04(11)
O10 Sr1 O4 C7 . . 85.47(11)
O11 Sr1 O4 C7 . . 156.28(11)
O5 Sr1 O4 C7 . . -118.26(11)
O1 Sr1 O4 C7 . . 14.16(12)
N2 Sr1 O4 C7 . . -149.76(10)
N1 Sr1 O4 C7 . . 8.83(10)
O8 Sr1 O5 C8 . . 28.13(12)
O9 Sr1 O5 C8 . . 103.72(11)
O10 Sr1 O5 C8 . . -83.98(12)
O11 Sr1 O5 C8 . . -54.48(11)
O1 Sr1 O5 C8 . . 117.86(10)
O4 Sr1 O5 C8 . . -132.08(11)
N2 Sr1 O5 C8 . . 16.49(10)
N1 Sr1 O5 C8 . . -178.05(10)
O9 Sr1 O8 C14 . . -84.81(10)
O10 Sr1 O8 C14 . . 129.27(10)
O11 Sr1 O8 C14 . . 58.49(10)
O5 Sr1 O8 C14 . . -19.93(11)
O1 Sr1 O8 C14 . . -152.51(10)
O4 Sr1 O8 C14 . . 88.40(13)
N2 Sr1 O8 C14 . . -8.31(9)
N1 Sr1 O8 C14 . . -167.86(9)
O8 Sr1 N1 C2 . . 20.85(10)
O9 Sr1 N1 C2 . . -63.12(9)
O10 Sr1 N1 C2 . . 83.95(9)
O11 Sr1 N1 C2 . . 139.34(8)
O5 Sr1 N1 C2 . . -129.58(8)
O1 Sr1 N1 C2 . . 4.04(8)
O4 Sr1 N1 C2 . . 178.58(10)
N2 Sr1 N1 C2 . . -86.25(12)
O8 Sr1 N1 C6 . . -167.81(8)
O9 Sr1 N1 C6 . . 108.22(9)
O10 Sr1 N1 C6 . . -104.72(9)
O11 Sr1 N1 C6 . . -49.32(9)
O5 Sr1 N1 C6 . . 41.75(9)
O1 Sr1 N1 C6 . . 175.37(10)
O4 Sr1 N1 C6 . . -10.08(8)
N2 Sr1 N1 C6 . . 85.09(12)
O8 Sr1 N2 C13 . . 8.61(8)
O9 Sr1 N2 C13 . . 103.60(9)
O10 Sr1 N2 C13 . . -41.56(9)
O11 Sr1 N2 C13 . . -91.73(9)
O5 Sr1 N2 C13 . . 176.66(10)
O1 Sr1 N2 C13 . . 47.58(9)
O4 Sr1 N2 C13 . . -148.63(8)
N1 Sr1 N2 C13 . . 127.28(10)
O8 Sr1 N2 C9 . . -179.30(10)
O9 Sr1 N2 C9 . . -84.30(9)
O10 Sr1 N2 C9 . . 130.54(8)
O11 Sr1 N2 C9 . . 80.37(9)
O5 Sr1 N2 C9 . . -11.25(8)
O1 Sr1 N2 C9 . . -140.32(8)
O4 Sr1 N2 C9 . . 23.47(10)
N1 Sr1 N2 C9 . . -60.62(14)
Sr1 O1 C1 O2 . . 173.40(9)
Sr1 O1 C1 C2 . . -7.47(15)
C6 N1 C2 C3 . . -2.12(17)
Sr1 N1 C2 C3 . . 169.43(9)
C6 N1 C2 C1 . . 179.50(10)
Sr1 N1 C2 C1 . . -8.94(13)
O1 C1 C2 N1 . . 10.68(16)
O2 C1 C2 N1 . . -170.11(11)
O1 C1 C2 C3 . . -167.72(11)
O2 C1 C2 C3 . . 11.49(17)
N1 C2 C3 C4 . . -0.27(19)
C1 C2 C3 C4 . . 178.03(11)
C2 C3 C4 C5 . . 1.79(19)
C3 C4 C5 C6 . . -0.94(19)
C2 N1 C6 C5 . . 3.04(17)
Sr1 N1 C6 C5 . . -168.47(9)
C2 N1 C6 C7 . . -177.30(10)
Sr1 N1 C6 C7 . . 11.18(13)
C4 C5 C6 N1 . . -1.53(18)
C4 C5 C6 C7 . . 178.85(11)
Sr1 O4 C7 O3 . . 172.81(9)
Sr1 O4 C7 C6 . . -7.15(16)
N1 C6 C7 O4 . . -2.99(16)
C5 C6 C7 O4 . . 176.66(12)
N1 C6 C7 O3 . . 177.05(10)
C5 C6 C7 O3 . . -3.29(17)
Sr1 O5 C8 O6 . . 160.40(11)
Sr1 O5 C8 C9 . . -19.52(16)
C13 N2 C9 C10 . . -0.18(18)
Sr1 N2 C9 C10 . . -172.45(9)
C13 N2 C9 C8 . . 179.89(10)
Sr1 N2 C9 C8 . . 7.62(13)
O5 C8 C9 N2 . . 7.03(17)
O6 C8 C9 N2 . . -172.89(11)
O5 C8 C9 C10 . . -172.90(12)
O6 C8 C9 C10 . . 7.17(18)
N2 C9 C10 C11 . . 0.7(2)
C8 C9 C10 C11 . . -179.34(12)
C9 C10 C11 C12 . . -0.3(2)
C10 C11 C12 C13 . . -0.60(19)
C9 N2 C13 C12 . . -0.81(17)
Sr1 N2 C13 C12 . . 171.43(9)
C9 N2 C13 C14 . . 178.74(10)
Sr1 N2 C13 C14 . . -9.02(13)
C11 C12 C13 N2 . . 1.20(18)
C11 C12 C13 C14 . . -178.32(11)
Sr1 O8 C14 O7 . . -173.87(9)
Sr1 O8 C14 C13 . . 7.26(15)
N2 C13 C14 O7 . . -177.24(11)
C12 C13 C14 O7 . . 2.32(18)
N2 C13 C14 O8 . . 1.70(16)
C12 C13 C14 O8 . . -178.75(11)
C20 C15 C16 C17 . . -1.47(18)
C15 C15 C16 C17 2_666 . 178.44(14)
C19 N3 C17 C16 . . -0.5(2)
C15 C16 C17 N3 . . 1.3(2)
C17 N3 C19 C20 . . -0.18(19)
N3 C19 C20 C15 . . -0.01(19)
C16 C15 C20 C19 . . 0.83(18)
C15 C15 C20 C19 2_666 . -179.07(13)
C25 N4 C21 C22 . . -0.8(2)
N4 C21 C22 C23 . . 0.5(3)
C21 C22 C23 C24 . . 0.0(2)
C21 C22 C23 C23 . 2_665 179.49(17)
C22 C23 C24 C25 . . -0.2(2)
C23 C23 C24 C25 2_665 . -179.68(14)
C21 N4 C25 C24 . . 0.6(2)
C23 C24 C25 N4 . . -0.1(2)
